data_4102362
loop_
_publ_author_name
'Rub\'en D. Costa'
'Enrique Ort\'i'
'Henk J. Bolink'
'Stefan Graber'
'Catherine E. Housecroft'
'Edwin C. Constable'

_publ_section_title
;
 Intramolecular \p-Stacking in a Phenylpyrazole-Based Iridium Complex and
 Its Use in Light-Emitting Electrochemical Cells
;
_journal_name_full 'Journal of the American Chemical Society'
_journal_page_first 5978
_journal_page_last 5980
_journal_paper_doi 10.1021/ja1010674
_journal_volume 132
_journal_year 2010
_chemical_formula_moiety 'C38 H34 Ir N6, F6 P'
_chemical_formula_sum 'C38 H34 F6 Ir N6 P'
_chemical_formula_weight 911.91
_space_group_IT_number 14
_symmetry_cell_setting monoclinic
_symmetry_space_group_name_Hall '-P 2yn'
_symmetry_space_group_name_H-M 'P 1 21/n 1'
_atom_sites_solution_hydrogens geom
_atom_sites_solution_primary direct
_audit_creation_date 08-10-09
_audit_creation_method CRYSTALS_ver_12.84
_cell_angle_alpha 90
_cell_angle_beta 95.825(2)
_cell_angle_gamma 90
_cell_formula_units_Z 4
_cell_length_a 12.5994(6)
_cell_length_b 21.9541(10)
_cell_length_c 12.8280(6)
_cell_measurement_reflns_used 9999
_cell_measurement_temperature 123
_cell_measurement_theta_max 44
_cell_measurement_theta_min 4
_cell_volume 3530.0(3)
_computing_cell_refinement 'DENZO/SCALEPACK (Otwinowski & Minor, 1997)'
_computing_data_collection 'COLLECT (Nonius, 1997-2001).'
_computing_data_reduction 'DENZO/SCALEPACK (Otwinowski & Minor, 1997)'
_computing_molecular_graphics 'CAMERON (Watkin et al., 1996)'
_computing_publication_material 'CRYSTALS (Betteridge et al., 2003)'
_computing_structure_refinement 'CRYSTALS (Betteridge et al., 2003)'
_computing_structure_solution 'SIR92 (Altomare et al., 1994)'
_diffrn_ambient_temperature 123
_diffrn_measured_fraction_theta_full 0.995
_diffrn_measured_fraction_theta_max 0.965
_diffrn_measurement_device_type 'Nonius KappaCCD'
_diffrn_measurement_method '\f & \w scans'
_diffrn_radiation_monochromator graphite
_diffrn_radiation_type 'Mo K\a'
_diffrn_radiation_wavelength 0.71073
_diffrn_reflns_av_R_equivalents 0.051
_diffrn_reflns_limit_h_max 27
_diffrn_reflns_limit_h_min -27
_diffrn_reflns_limit_k_max 48
_diffrn_reflns_limit_k_min -48
_diffrn_reflns_limit_l_max 28
_diffrn_reflns_limit_l_min -28
_diffrn_reflns_number 175137
_diffrn_reflns_theta_full 44.645
_diffrn_reflns_theta_max 51.913
_diffrn_reflns_theta_min 1.846
_diffrn_standards_number 0
_exptl_absorpt_coefficient_mu 3.897
_exptl_absorpt_correction_T_max 0.86
_exptl_absorpt_correction_T_min 0.52
_exptl_absorpt_correction_type multi-scan
_exptl_absorpt_process_details 'DENZO/SCALEPACK (Otwinowski & Minor, 1997)'
_exptl_crystal_colour yellow
_exptl_crystal_density_diffrn 1.716
_exptl_crystal_description plate
_exptl_crystal_F_000 1800
_exptl_crystal_size_max 0.33
_exptl_crystal_size_mid 0.17
_exptl_crystal_size_min 0.04
_refine_diff_density_max 1.91
_refine_diff_density_min -0.69
_refine_ls_extinction_method None
_refine_ls_goodness_of_fit_ref 1.0936
_refine_ls_hydrogen_treatment constr
_refine_ls_matrix_type full
_refine_ls_number_parameters 469
_refine_ls_number_reflns 21034
_refine_ls_number_restraints 0
_refine_ls_R_factor_all 0.0628
_refine_ls_R_factor_gt 0.0222
_refine_ls_shift/su_max 0.008279
_refine_ls_structure_factor_coef F
_refine_ls_weighting_details
;
 Method, part 1, Chebychev polynomial, (Watkin, 1994, Prince, 1982) 
 [weight] = 1.0/[A~0~*T~0~(x)+A~1~*T~1~(x) ... +A~n-1~]*T~n-1~(x)] 
 where A~i~ are the Chebychev coefficients listed below and x= Fcalc/Fmax 
 Method = Robust Weighting (Prince, 1982) 
 W = [weight] * [1-(deltaF/6*sigmaF)^2^]^2^ 
 A~i~ are: 
 0.440 -0.161 0.176 
;
_refine_ls_weighting_scheme calc
_refine_ls_wR_factor_all 0.0417
_refine_ls_wR_factor_gt 0.0201
_refine_ls_wR_factor_ref 0.0201
_reflns_limit_h_max 27
_reflns_limit_h_min -27
_reflns_limit_k_max 48
_reflns_limit_k_min 0
_reflns_limit_l_max 28
_reflns_limit_l_min 0
_reflns_number_gt 21034
_reflns_number_total 38767
_reflns_threshold_expression I>3.0\s(I)
_oxford_diffrn_Wilson_B_factor 0.00
_oxford_diffrn_Wilson_scale 0.00
_oxford_refine_ls_scale 0.25919(7)
_oxford_structure_analysis_title 'sg094_1_123k_0m in P2(1)/n'
_cod_data_source_file ja1010674_si_001.cif
_cod_data_source_block sg094_1_123k
_cod_original_sg_symbol_H-M 'P 21/n '
_cod_original_formula_sum 'C38 H34 F6 Ir1 N6 P1'
_cod_database_code 4102362

loop_
_symmetry_equiv_pos_as_xyz
x,y,z
-x,-y,-z
-x+1/2,y+1/2,-z+1/2
x+1/2,-y+1/2,z+1/2

loop_
_atom_site_label
_atom_site_type_symbol
_atom_site_fract_x
_atom_site_fract_y
_atom_site_fract_z
_atom_site_U_iso_or_equiv
_atom_site_occupancy
_atom_site_adp_type
_atom_site_refinement_flags_posn
Ir1 Ir 0.76140(1) 0.718088(2) 0.33066(1) 0.0128 1.0000 Uani .
N1 N 0.76210(9) 0.58982(5) 0.38817(9) 0.0191 1.0000 Uani .
N2 N 0.83023(8) 0.63554(5) 0.36339(9) 0.0175 1.0000 Uani .
N3 N 0.67249(10) 0.83049(5) 0.40557(9) 0.0205 1.0000 Uani .
N4 N 0.67902(9) 0.79850(5) 0.31365(8) 0.0175 1.0000 Uani .
N5 N 0.89633(8) 0.77503(5) 0.30783(8) 0.0166 1.0000 Uani .
N6 N 0.79480(8) 0.69808(5) 0.16570(8) 0.0160 1.0000 Uani .
C1 C 0.63211(9) 0.66794(6) 0.35662(9) 0.0154 1.0000 Uani .
C2 C 0.52604(10) 0.68779(7) 0.35584(10) 0.0195 1.0000 Uani .
C3 C 0.44564(11) 0.64879(8) 0.38421(12) 0.0257 1.0000 Uani .
C4 C 0.46983(12) 0.58947(9) 0.41524(14) 0.0298 1.0000 Uani .
C5 C 0.57437(13) 0.56824(7) 0.41903(13) 0.0272 1.0000 Uani .
C6 C 0.65333(10) 0.60740(6) 0.38925(10) 0.0187 1.0000 Uani .
C7 C 0.81650(13) 0.53615(6) 0.40246(12) 0.0250 1.0000 Uani .
C8 C 0.76904(17) 0.47616(7) 0.42773(16) 0.0346 1.0000 Uani .
C9 C 0.92171(13) 0.54836(7) 0.38748(13) 0.0281 1.0000 Uani .
C10 C 0.92769(11) 0.61055(7) 0.36325(11) 0.0223 1.0000 Uani .
C11 C 1.02314(12) 0.64624(8) 0.33908(14) 0.0295 1.0000 Uani .
C12 C 0.75688(10) 0.74149(6) 0.48153(9) 0.0178 1.0000 Uani .
C13 C 0.79291(12) 0.70730(8) 0.57085(10) 0.0255 1.0000 Uani .
C14 C 0.78500(14) 0.72987(10) 0.67191(11) 0.0341 1.0000 Uani .
C15 C 0.74059(14) 0.78708(11) 0.68600(11) 0.0365 1.0000 Uani .
C16 C 0.70375(13) 0.82244(9) 0.59983(12) 0.0302 1.0000 Uani .
C17 C 0.71148(11) 0.79896(6) 0.49927(10) 0.0202 1.0000 Uani .
C18 C 0.62100(13) 0.88492(7) 0.38524(13) 0.0266 1.0000 Uani .
C19 C 0.60146(18) 0.93230(8) 0.46485(17) 0.0381 1.0000 Uani .
C20 C 0.59382(14) 0.88687(7) 0.27816(14) 0.0285 1.0000 Uani .
C21 C 0.63082(12) 0.83260(6) 0.23635(11) 0.0221 1.0000 Uani .
C22 C 0.62029(16) 0.81274(8) 0.12434(12) 0.0308 1.0000 Uani .
C23 C 0.94244(11) 0.81335(6) 0.38137(10) 0.0205 1.0000 Uani .
C24 C 1.01783(13) 0.85643(7) 0.35977(12) 0.0260 1.0000 Uani .
C25 C 1.04638(15) 0.86064(8) 0.25797(14) 0.0318 1.0000 Uani .
C26 C 0.99932(13) 0.82149(8) 0.18179(12) 0.0278 1.0000 Uani .
C27 C 0.92496(10) 0.77842(6) 0.20898(9) 0.0186 1.0000 Uani .
C28 C 0.87739(10) 0.73208(6) 0.13469(9) 0.0180 1.0000 Uani .
C29 C 0.92195(11) 0.72123(8) 0.04121(10) 0.0235 1.0000 Uani .
C30 C 0.88185(13) 0.67470(8) -0.02468(11) 0.0260 1.0000 Uani .
C31 C 0.80028(12) 0.63909(7) 0.00685(11) 0.0250 1.0000 Uani .
C32 C 0.75815(10) 0.65136(6) 0.10228(9) 0.0186 1.0000 Uani .
C33 C 0.67262(10) 0.60916(6) 0.12971(10) 0.0200 1.0000 Uani .
C34 C 0.69770(13) 0.54696(7) 0.13820(15) 0.0295 1.0000 Uani .
C35 C 0.61788(16) 0.50431(8) 0.15106(18) 0.0374 1.0000 Uani .
C36 C 0.51258(15) 0.52337(9) 0.15439(17) 0.0361 1.0000 Uani .
C37 C 0.48737(12) 0.58515(9) 0.14630(13) 0.0288 1.0000 Uani .
C38 C 0.56737(11) 0.62809(7) 0.13438(11) 0.0225 1.0000 Uani .
P1 P 0.80305(3) 0.51749(2) 0.74422(4) 0.0303 1.0000 Uani .
F1 F 0.87053(10) 0.53055(8) 0.64724(10) 0.0474 1.0000 Uani .
F2 F 0.73578(11) 0.50746(9) 0.84291(12) 0.0611 1.0000 Uani .
F3 F 0.69573(9) 0.53520(6) 0.67352(10) 0.0387 1.0000 Uani .
F4 F 0.91066(11) 0.49870(10) 0.81295(13) 0.0731 1.0000 Uani .
F5 F 0.81920(13) 0.58748(8) 0.77875(12) 0.0556 1.0000 Uani .
F6 F 0.78478(14) 0.44818(7) 0.70890(19) 0.0742 1.0000 Uani .
H21 H 0.5102 0.7269 0.3330 0.0248 1.0000 Uiso R
H31 H 0.3759 0.6637 0.3828 0.0325 1.0000 Uiso R
H41 H 0.4139 0.5634 0.4352 0.0375 1.0000 Uiso R
H51 H 0.5950 0.5273 0.4387 0.0349 1.0000 Uiso R
H81 H 0.7092 0.4651 0.3768 0.0540 1.0000 Uiso R
H82 H 0.7422 0.4777 0.4965 0.0547 1.0000 Uiso R
H83 H 0.8200 0.4447 0.4315 0.0553 1.0000 Uiso R
H91 H 0.9807 0.5211 0.3897 0.0352 1.0000 Uiso R
H111 H 1.0177 0.6547 0.2644 0.0465 1.0000 Uiso R
H112 H 1.0295 0.6850 0.3778 0.0472 1.0000 Uiso R
H113 H 1.0868 0.6229 0.3585 0.0468 1.0000 Uiso R
H131 H 0.8224 0.6680 0.5637 0.0314 1.0000 Uiso R
H141 H 0.8110 0.7065 0.7282 0.0424 1.0000 Uiso R
H151 H 0.7357 0.8028 0.7525 0.0457 1.0000 Uiso R
H161 H 0.6746 0.8611 0.6084 0.0384 1.0000 Uiso R
H191 H 0.5567 0.9161 0.5135 0.0605 1.0000 Uiso R
H192 H 0.5695 0.9657 0.4233 0.0612 1.0000 Uiso R
H193 H 0.6711 0.9439 0.4995 0.0603 1.0000 Uiso R
H201 H 0.5559 0.9181 0.2441 0.0368 1.0000 Uiso R
H221 H 0.5661 0.8340 0.0840 0.0483 1.0000 Uiso R
H222 H 0.6123 0.7707 0.1142 0.0481 1.0000 Uiso R
H223 H 0.6869 0.8225 0.0939 0.0472 1.0000 Uiso R
H231 H 0.9192 0.8104 0.4499 0.0263 1.0000 Uiso R
H241 H 1.0512 0.8821 0.4140 0.0315 1.0000 Uiso R
H251 H 1.0962 0.8897 0.2418 0.0399 1.0000 Uiso R
H261 H 1.0173 0.8239 0.1131 0.0349 1.0000 Uiso R
H291 H 0.9783 0.7451 0.0260 0.0303 1.0000 Uiso R
H301 H 0.9099 0.6674 -0.0893 0.0333 1.0000 Uiso R
H311 H 0.7698 0.6059 -0.0348 0.0320 1.0000 Uiso R
H341 H 0.7702 0.5340 0.1335 0.0370 1.0000 Uiso R
H351 H 0.6349 0.4623 0.1579 0.0477 1.0000 Uiso R
H361 H 0.4556 0.4939 0.1640 0.0447 1.0000 Uiso R
H371 H 0.4163 0.5982 0.1497 0.0360 1.0000 Uiso R
H381 H 0.5491 0.6698 0.1313 0.0283 1.0000 Uiso R

loop_
_atom_site_aniso_label
_atom_site_aniso_U_11
_atom_site_aniso_U_22
_atom_site_aniso_U_33
_atom_site_aniso_U_23
_atom_site_aniso_U_13
_atom_site_aniso_U_12
Ir1 0.013260(12) 0.014173(12) 0.011496(11) -0.000050(16) 0.003717(8) 0.000052(17)
N1 0.0200(4) 0.0162(4) 0.0221(4) 0.0039(3) 0.0063(3) 0.0015(3)
N2 0.0160(4) 0.0174(4) 0.0198(4) 0.0032(3) 0.0060(3) 0.0016(3)
N3 0.0235(5) 0.0186(4) 0.0205(4) -0.0041(3) 0.0074(4) 0.0021(4)
N4 0.0206(4) 0.0160(3) 0.0165(4) -0.0011(3) 0.0046(3) 0.0022(3)
N5 0.0170(3) 0.0178(4) 0.0154(3) 0.0001(3) 0.0033(3) -0.0026(3)
N6 0.0168(4) 0.0180(4) 0.0139(3) -0.0013(3) 0.0046(3) -0.0014(3)
C1 0.0141(4) 0.0187(4) 0.0141(4) -0.0004(3) 0.0046(3) -0.0004(3)
C2 0.0157(4) 0.0253(5) 0.0181(4) -0.0005(4) 0.0051(3) 0.0004(4)
C3 0.0156(4) 0.0375(8) 0.0249(5) 0.0011(5) 0.0065(4) -0.0027(5)
C4 0.0221(6) 0.0366(8) 0.0318(7) 0.0064(6) 0.0088(5) -0.0095(5)
C5 0.0254(6) 0.0253(6) 0.0323(7) 0.0079(5) 0.0086(5) -0.0055(5)
C6 0.0187(4) 0.0187(5) 0.0197(4) 0.0018(4) 0.0065(4) -0.0016(4)
C7 0.0317(7) 0.0179(5) 0.0268(6) 0.0044(4) 0.0098(5) 0.0060(5)
C8 0.0472(10) 0.0187(6) 0.0401(9) 0.0053(6) 0.0150(8) 0.0033(6)
C9 0.0298(7) 0.0243(6) 0.0322(7) 0.0074(5) 0.0124(5) 0.0117(5)
C10 0.0200(5) 0.0251(6) 0.0230(5) 0.0044(4) 0.0079(4) 0.0065(4)
C11 0.0183(5) 0.0357(8) 0.0359(7) 0.0097(6) 0.0098(5) 0.0066(5)
C12 0.0171(4) 0.0240(5) 0.0128(4) -0.0012(3) 0.0032(3) -0.0019(4)
C13 0.0239(5) 0.0379(8) 0.0147(4) 0.0027(4) 0.0016(4) -0.0001(5)
C14 0.0290(7) 0.0586(12) 0.0142(4) 0.0017(6) -0.0004(4) -0.0014(7)
C15 0.0327(7) 0.0619(12) 0.0154(5) -0.0113(6) 0.0043(5) -0.0013(8)
C16 0.0282(6) 0.0418(9) 0.0216(5) -0.0139(6) 0.0072(5) -0.0012(6)
C17 0.0198(5) 0.0251(5) 0.0165(4) -0.0054(4) 0.0057(4) -0.0018(4)
C18 0.0290(6) 0.0192(5) 0.0337(7) -0.0041(5) 0.0126(5) 0.0037(5)
C19 0.0456(10) 0.0253(7) 0.0463(10) -0.0116(7) 0.0185(8) 0.0059(7)
C20 0.0329(7) 0.0197(5) 0.0344(7) 0.0036(5) 0.0109(6) 0.0090(5)
C21 0.0258(5) 0.0191(5) 0.0221(5) 0.0032(4) 0.0056(4) 0.0049(4)
C22 0.0421(9) 0.0284(7) 0.0214(6) 0.0053(5) 0.0007(6) 0.0083(6)
C23 0.0209(5) 0.0219(5) 0.0189(5) -0.0018(4) 0.0027(4) -0.0058(4)
C24 0.0269(6) 0.0259(6) 0.0253(6) -0.0029(5) 0.0031(5) -0.0104(5)
C25 0.0342(8) 0.0329(8) 0.0292(7) -0.0017(6) 0.0080(6) -0.0173(6)
C26 0.0327(7) 0.0297(7) 0.0226(5) -0.0002(5) 0.0101(5) -0.0144(6)
C27 0.0198(4) 0.0203(5) 0.0163(4) 0.0011(4) 0.0056(3) -0.0037(4)
C28 0.0190(4) 0.0213(5) 0.0146(4) 0.0003(3) 0.0059(3) -0.0031(4)
C29 0.0258(5) 0.0296(6) 0.0167(4) -0.0004(5) 0.0101(4) -0.0057(5)
C30 0.0282(6) 0.0338(7) 0.0178(5) -0.0039(5) 0.0111(4) -0.0039(5)
C31 0.0277(6) 0.0302(6) 0.0184(5) -0.0077(4) 0.0088(4) -0.0048(5)
C32 0.0190(4) 0.0214(5) 0.0163(4) -0.0044(4) 0.0062(3) -0.0023(4)
C33 0.0200(5) 0.0223(5) 0.0187(4) -0.0059(4) 0.0064(4) -0.0048(4)
C34 0.0272(6) 0.0237(6) 0.0398(8) -0.0081(6) 0.0137(6) -0.0043(5)
C35 0.0360(8) 0.0242(7) 0.0548(11) -0.0094(7) 0.0178(8) -0.0088(6)
C36 0.0310(8) 0.0347(8) 0.0444(10) -0.0108(7) 0.0129(7) -0.0146(6)
C37 0.0206(5) 0.0392(8) 0.0274(6) -0.0068(6) 0.0061(5) -0.0075(5)
C38 0.0198(5) 0.0289(6) 0.0192(5) -0.0039(4) 0.0036(4) -0.0029(4)
P1 0.01941(15) 0.0424(2) 0.02938(19) 0.00072(17) 0.00333(13) 0.00410(15)
F1 0.0352(6) 0.0773(10) 0.0318(5) -0.0001(6) 0.0132(4) 0.0162(6)
F2 0.0339(6) 0.1066(14) 0.0448(7) 0.0155(8) 0.0135(5) -0.0140(8)
F3 0.0267(5) 0.0459(6) 0.0418(6) -0.0129(5) -0.0045(4) 0.0136(4)
F4 0.0243(5) 0.1328(17) 0.0601(9) 0.0502(11) -0.0058(6) -0.0012(8)
F5 0.0607(9) 0.0615(9) 0.0466(7) -0.0285(7) 0.0149(6) -0.0224(7)
F6 0.0561(10) 0.0342(7) 0.1312(18) -0.0076(9) 0.0048(10) 0.0167(7)

loop_
_atom_type_symbol
_atom_type_scat_dispersion_real
_atom_type_scat_dispersion_imag
_atom_type_scat_Cromer_Mann_a1
_atom_type_scat_Cromer_Mann_b1
_atom_type_scat_Cromer_Mann_a2
_atom_type_scat_Cromer_Mann_b2
_atom_type_scat_Cromer_Mann_a3
_atom_type_scat_Cromer_Mann_b3
_atom_type_scat_Cromer_Mann_a4
_atom_type_scat_Cromer_Mann_b4
_atom_type_scat_Cromer_Mann_c
_atom_type_scat_source
C 0.0033 0.0016 2.3100 20.8439 1.0200 10.2075 1.5886 0.5687 0.8650 51.6512 0.2156 'International Tables Vol C 4.2.6.8 and 6.1.1.4'
H 0.0000 0.0000 0.4930 10.5109 0.3229 26.1257 0.1402 3.1424 0.0408 57.7998 0.0030 'International Tables Vol C 4.2.6.8 and 6.1.1.4'
N 0.0061 0.0033 12.2126 0.0057 3.1322 9.8933 2.0125 28.9975 1.1663 0.5826 -11.5290 'International Tables Vol C 4.2.6.8 and 6.1.1.4'
F 0.0171 0.0103 3.5392 10.2825 2.6412 4.2944 1.5170 0.2615 1.0243 26.1476 0.2776 'International Tables Vol C 4.2.6.8 and 6.1.1.4'
P 0.1023 0.0942 6.4345 1.9067 4.1791 27.1570 1.7800 0.5260 1.4908 68.1645 1.1149 'International Tables Vol C 4.2.6.8 and 6.1.1.4'
Ir -1.4442 7.9887 27.3049 1.5928 16.7296 8.8655 15.6115 0.4179 5.8338 45.0011 11.4722 'International Tables Vol C 4.2.6.8 and 6.1.1.4'

loop_
_geom_angle_atom_site_label_1
_geom_angle_atom_site_label_2
_geom_angle_atom_site_label_3
_geom_angle
_geom_angle_publ_flag
N2 Ir1 N4 172.10(4) yes
N2 Ir1 N5 102.67(4) yes
N4 Ir1 N5 83.33(4) yes
N2 Ir1 N6 84.46(4) yes
N4 Ir1 N6 102.13(4) yes
N5 Ir1 N6 76.07(4) yes
N2 Ir1 C1 79.31(4) yes
N4 Ir1 C1 94.52(5) yes
N5 Ir1 C1 177.14(4) yes
N6 Ir1 C1 106.28(4) yes
N2 Ir1 C12 94.70(5) yes
N4 Ir1 C12 79.54(5) yes
N5 Ir1 C12 94.73(4) yes
N6 Ir1 C12 170.28(4) yes
C1 Ir1 C12 83.01(5) yes
N2 N1 C6 115.27(10) yes
N2 N1 C7 110.07(11) yes
C6 N1 C7 134.60(12) yes
Ir1 N2 N1 115.71(8) yes
Ir1 N2 C10 137.15(9) yes
N1 N2 C10 107.05(11) yes
N4 N3 C17 115.21(10) yes
N4 N3 C18 110.39(12) yes
C17 N3 C18 134.17(12) yes
Ir1 N4 N3 114.87(8) yes
Ir1 N4 C21 138.42(9) yes
N3 N4 C21 106.63(11) yes
Ir1 N5 C23 123.79(8) yes
Ir1 N5 C27 116.59(8) yes
C23 N5 C27 118.87(11) yes
Ir1 N6 C28 112.80(8) yes
Ir1 N6 C32 128.85(8) yes
C28 N6 C32 117.27(10) yes
Ir1 C1 C2 127.71(10) yes
Ir1 C1 C6 115.49(8) yes
C2 C1 C6 116.48(11) yes
C1 C2 C3 121.36(13) yes
C1 C2 H21 117.8 no
C3 C2 H21 120.8 no
C2 C3 C4 120.30(13) yes
C2 C3 H31 118.9 no
C4 C3 H31 120.8 no
C3 C4 C5 120.24(13) yes
C3 C4 H41 119.2 no
C5 C4 H41 120.5 no
C4 C5 C6 118.78(14) yes
C4 C5 H51 123.4 no
C6 C5 H51 117.8 no
N1 C6 C1 113.94(10) yes
N1 C6 C5 123.24(13) yes
C1 C6 C5 122.83(12) yes
N1 C7 C8 125.62(14) yes
N1 C7 C9 106.78(13) yes
C8 C7 C9 127.59(14) yes
C7 C8 H81 111.8 no
C7 C8 H82 110.4 no
H81 C8 H82 107.4 no
C7 C8 H83 111.8 no
H81 C8 H83 109.2 no
H82 C8 H83 106.0 no
C7 C9 C10 107.01(12) yes
C7 C9 H91 129.0 no
C10 C9 H91 123.9 no
C9 C10 N2 109.07(13) yes
C9 C10 C11 128.20(13) yes
N2 C10 C11 122.72(13) yes
C10 C11 H111 109.1 no
C10 C11 H112 112.0 no
H111 C11 H112 109.1 no
C10 C11 H113 109.5 no
H111 C11 H113 109.3 no
H112 C11 H113 107.9 no
Ir1 C12 C13 127.61(11) yes
Ir1 C12 C17 115.78(9) yes
C13 C12 C17 116.61(12) yes
C12 C13 C14 121.20(16) yes
C12 C13 H131 120.3 no
C14 C13 H131 118.5 no
C13 C14 C15 120.38(15) yes
C13 C14 H141 118.5 no
C15 C14 H141 121.1 no
C14 C15 C16 120.37(13) yes
C14 C15 H151 121.2 no
C16 C15 H151 118.4 no
C15 C16 C17 118.51(16) yes
C15 C16 H161 121.1 no
C17 C16 H161 120.4 no
N3 C17 C12 114.01(10) yes
N3 C17 C16 123.06(14) yes
C12 C17 C16 122.93(14) yes
N3 C18 C19 125.69(16) yes
N3 C18 C20 106.29(12) yes
C19 C18 C20 128.01(16) yes
C18 C19 H191 109.7 no
C18 C19 H192 103.8 no
H191 C19 H192 113.7 no
C18 C19 H193 106.8 no
H191 C19 H193 111.3 no
H192 C19 H193 110.9 no
C18 C20 C21 107.14(13) yes
C18 C20 H201 124.0 no
C21 C20 H201 128.8 no
C20 C21 N4 109.55(13) yes
C20 C21 C22 127.86(14) yes
N4 C21 C22 122.59(12) yes
C21 C22 H221 112.0 no
C21 C22 H222 114.7 no
H221 C22 H222 110.6 no
C21 C22 H223 108.7 no
H221 C22 H223 106.0 no
H222 C22 H223 104.1 no
N5 C23 C24 122.65(12) yes
N5 C23 H231 116.8 no
C24 C23 H231 120.6 no
C23 C24 C25 118.66(13) yes
C23 C24 H241 120.9 no
C25 C24 H241 120.4 no
C24 C25 C26 119.10(13) yes
C24 C25 H251 119.8 no
C26 C25 H251 121.1 no
C25 C26 C27 119.45(13) yes
C25 C26 H261 120.1 no
C27 C26 H261 120.5 no
C26 C27 N5 121.25(12) yes
C26 C27 C28 122.81(11) yes
N5 C27 C28 115.86(10) yes
C27 C28 N6 117.21(10) yes
C27 C28 C29 119.95(11) yes
N6 C28 C29 122.65(12) yes
C28 C29 C30 119.71(12) yes
C28 C29 H291 118.2 no
C30 C29 H291 122.1 no
C29 C30 C31 118.23(12) yes
C29 C30 H301 120.8 no
C31 C30 H301 120.9 no
C30 C31 C32 120.16(13) yes
C30 C31 H311 122.2 no
C32 C31 H311 117.7 no
C31 C32 N6 121.93(12) yes
C31 C32 C33 115.57(11) yes
N6 C32 C33 122.49(10) yes
C32 C33 C34 117.44(12) yes
C32 C33 C38 122.52(13) yes
C34 C33 C38 119.57(13) yes
C33 C34 C35 120.17(15) yes
C33 C34 H341 119.3 no
C35 C34 H341 120.5 no
C34 C35 C36 120.05(17) yes
C34 C35 H351 120.3 no
C36 C35 H351 119.7 no
C35 C36 C37 119.95(15) yes
C35 C36 H361 121.0 no
C37 C36 H361 119.0 no
C36 C37 C38 120.13(15) yes
C36 C37 H371 120.1 no
C38 C37 H371 119.8 no
C37 C38 C33 120.11(15) yes
C37 C38 H381 118.8 no
C33 C38 H381 121.1 no
F1 P1 F2 177.51(10) yes
F1 P1 F3 90.05(7) yes
F2 P1 F3 89.83(8) yes
F1 P1 F4 89.26(8) yes
F2 P1 F4 90.90(8) yes
F3 P1 F4 178.74(10) yes
F1 P1 F5 88.89(8) yes
F2 P1 F5 88.63(9) yes
F3 P1 F5 90.00(8) yes
F4 P1 F5 91.04(11) yes
F1 P1 F6 91.30(10) yes
F2 P1 F6 91.18(11) yes
F3 P1 F6 88.94(8) yes
F4 P1 F6 90.02(11) yes
F5 P1 F6 178.92(9) yes

loop_
_geom_bond_atom_site_label_1
_geom_bond_atom_site_label_2
_geom_bond_distance
_geom_bond_publ_flag
Ir1 N2 2.0344(11) yes
Ir1 N4 2.0483(11) yes
Ir1 N5 2.1539(10) yes
Ir1 N6 2.2421(10) yes
Ir1 C1 2.0217(11) yes
Ir1 C12 2.0091(11) yes
N1 N2 1.3788(15) yes
N1 C6 1.4251(17) yes
N1 C7 1.3661(17) yes
N2 C10 1.3450(16) yes
N3 N4 1.3820(15) yes
N3 C17 1.4302(19) yes
N3 C18 1.3721(19) yes
N4 C21 1.3380(17) yes
N5 C23 1.3504(16) yes
N5 C27 1.3552(14) yes
N6 C28 1.3720(15) yes
N6 C32 1.3604(16) yes
C1 C2 1.4049(17) yes
C1 C6 1.4108(18) yes
C2 C3 1.4023(19) yes
C2 H21 0.923 no
C3 C4 1.387(3) yes
C3 H31 0.935 no
C4 C5 1.393(2) yes
C4 H41 0.962 no
C5 C6 1.3971(18) yes
C5 H51 0.962 no
C7 C8 1.495(2) yes
C7 C9 1.385(2) yes
C8 H81 0.977 no
C8 H82 0.977 no
C8 H83 0.940 no
C9 C10 1.404(2) yes
C9 H91 0.953 no
C10 C11 1.494(2) yes
C11 H111 0.972 no
C11 H112 0.984 no
C11 H113 0.963 no
C12 C13 1.4060(19) yes
C12 C17 1.4132(19) yes
C13 C14 1.401(2) yes
C13 H131 0.947 no
C14 C15 1.394(3) yes
C14 H141 0.918 no
C15 C16 1.391(3) yes
C15 H151 0.928 no
C16 C17 1.4017(18) yes
C16 H161 0.936 no
C18 C19 1.495(2) yes
C18 C20 1.382(2) yes
C19 H191 0.951 no
C19 H192 0.971 no
C19 H193 0.976 no
C20 C21 1.406(2) yes
C20 H201 0.920 no
C21 C22 1.494(2) yes
C22 H221 0.938 no
C22 H222 0.937 no
C22 H223 0.984 no
C23 C24 1.3883(19) yes
C23 H231 0.957 no
C24 C25 1.392(2) yes
C24 H241 0.958 no
C25 C26 1.388(2) yes
C25 H251 0.933 no
C26 C27 1.3998(18) yes
C26 H261 0.934 no
C27 C28 1.4788(18) yes
C28 C29 1.3953(16) yes
C29 C30 1.388(2) yes
C29 H291 0.920 no
C30 C31 1.384(2) yes
C30 H301 0.948 no
C31 C32 1.4088(17) yes
C31 H311 0.961 no
C32 C33 1.4901(18) yes
C33 C34 1.404(2) yes
C33 C38 1.3967(19) yes
C34 C35 1.396(2) yes
C34 H341 0.964 no
C35 C36 1.396(3) yes
C35 H351 0.949 no
C36 C37 1.395(3) yes
C36 H361 0.983 no
C37 C38 1.400(2) yes
C37 H371 0.945 no
C38 H381 0.944 no
P1 F1 1.6024(13) yes
P1 F2 1.6085(14) yes
P1 F3 1.5978(12) yes
P1 F4 1.5947(14) yes
P1 F5 1.6062(16) yes
P1 F6 1.5977(17) yes
